data_7219453
loop_
_publ_author_name
'Tao, Zhu'
'Wang, Chuan-Zeng'
'Zhao, Wen-Xuan'
'Zhang, Yun-Qian'
'Xue, Sai-Feng'
'Zhu, Qian-Jiang'

_publ_section_title
;
 A supramolecular assembly of methyl-substituted cucurbit[5]uril and its
 potential applications in selective absorption
;
_journal_name_full 'RSC Adv.'
_journal_paper_doi 10.1039/C4RA16602G
_journal_year 2015
_chemical_formula_sum 'C47 H74 N20 O25'
_chemical_formula_weight 1319.26
_chemical_name_common wcz1
_space_group_IT_number 59
_symmetry_cell_setting orthorhombic
_symmetry_space_group_name_Hall '-P 2ab 2a'
_symmetry_space_group_name_H-M 'P m m n :2'
_atom_sites_solution_hydrogens geom
_atom_sites_solution_primary direct
_atom_sites_solution_secondary difmap
_audit_update_record
;
2014-10-26 deposited with the CCDC.
2015-01-29 downloaded from the CCDC.
;
_cell_angle_alpha 90.00
_cell_angle_beta 90.00
_cell_angle_gamma 90.00
_cell_formula_units_Z 2
_cell_length_a 17.916(13)
_cell_length_b 11.364(8)
_cell_length_c 14.414(11)
_cell_measurement_temperature 293(2)
_cell_volume 2935(4)
_computing_structure_refinement 'SHELXL-97 (Sheldrick, 1997)'
_computing_structure_solution 'SHELXS-97 (Sheldrick, 1990)'
_diffrn_ambient_temperature 293(2)
_diffrn_measured_fraction_theta_full 0.997
_diffrn_measured_fraction_theta_max 0.997
_diffrn_measurement_device_type 'Bruker CCD Area Detector'
_diffrn_measurement_method '\f and \w scan'
_diffrn_radiation_monochromator graphite
_diffrn_radiation_source 'fine-focus sealed tube'
_diffrn_radiation_type MoK\a
_diffrn_radiation_wavelength 0.71073
_diffrn_reflns_av_R_equivalents 0.0845
_diffrn_reflns_av_sigmaI/netI 0.0704
_diffrn_reflns_limit_h_max 19
_diffrn_reflns_limit_h_min -21
_diffrn_reflns_limit_k_max 13
_diffrn_reflns_limit_k_min -13
_diffrn_reflns_limit_l_max 17
_diffrn_reflns_limit_l_min -17
_diffrn_reflns_number 19700
_diffrn_reflns_theta_full 25.09
_diffrn_reflns_theta_max 25.09
_diffrn_reflns_theta_min 1.41
_exptl_absorpt_coefficient_mu 0.122
_exptl_absorpt_correction_T_max 0.974
_exptl_absorpt_correction_T_min 0.963
_exptl_absorpt_correction_type multi-scan
_exptl_absorpt_process_details 'SADABS (Bruker, 2005)'
_exptl_crystal_colour lightbrown
_exptl_crystal_density_diffrn 1.493
_exptl_crystal_density_method 'not measured'
_exptl_crystal_description block
_exptl_crystal_F_000 1392
_exptl_crystal_size_max 0.31
_exptl_crystal_size_mid 0.26
_exptl_crystal_size_min 0.22
_platon_squeeze_details
;
;
_refine_diff_density_max 0.988
_refine_diff_density_min -0.370
_refine_diff_density_rms 0.090
_refine_ls_extinction_coef 0.0028(19)
_refine_ls_extinction_expression Fc^*^=kFc[1+0.001xFc^2^\l^3^/sin(2\q)]^-1/4^
_refine_ls_extinction_method SHELXL
_refine_ls_goodness_of_fit_ref 1.222
_refine_ls_hydrogen_treatment constr
_refine_ls_matrix_type full
_refine_ls_number_parameters 203
_refine_ls_number_reflns 2842
_refine_ls_number_restraints 0
_refine_ls_restrained_S_all 1.222
_refine_ls_R_factor_all 0.1600
_refine_ls_R_factor_gt 0.1102
_refine_ls_shift/su_max 0.001
_refine_ls_shift/su_mean 0.000
_refine_ls_structure_factor_coef Fsqd
_refine_ls_weighting_details 'calc w=1/[\s^2^(Fo^2^)+(0.2000P)^2^+0.0000P] where P=(Fo^2^+2Fc^2^)/3'
_refine_ls_weighting_scheme calc
_refine_ls_wR_factor_gt 0.3452
_refine_ls_wR_factor_ref 0.3736
_reflns_number_gt 1501
_reflns_number_total 2842
_reflns_threshold_expression >2sigma(I)
_cod_data_source_file c4ra16602g2.cif
_cod_data_source_block publication
_cod_original_sg_symbol_H-M Pmmn
_cod_database_code 7219453

loop_
_symmetry_equiv_pos_as_xyz
'x, y, z'
'-x+1/2, -y+1/2, z'
'x+1/2, -y, -z'
'-x, y+1/2, -z'
'-x, -y, -z'
'x-1/2, y-1/2, -z'
'-x-1/2, y, z'
'x, -y-1/2, z'

loop_
_atom_site_label
_atom_site_type_symbol
_atom_site_fract_x
_atom_site_fract_y
_atom_site_fract_z
_atom_site_U_iso_or_equiv
_atom_site_adp_type
_atom_site_occupancy
_atom_site_symmetry_multiplicity
_atom_site_calc_flag
_atom_site_refinement_flags
C15 C 0.5458(6) 0.0073(10) 1.5764(6) 0.107(3) Uani 1 1 d .
C16 C 0.5635(5) 0.0637(7) 1.4951(6) 0.101(3) Uani 1 1 d .
H16 H 0.6082 0.1049 1.4905 0.121 Uiso 1 1 calc R
C17 C 0.5164(6) 0.0600(7) 1.4208(5) 0.091(2) Uani 1 1 d .
H17 H 0.5270 0.1040 1.3680 0.110 Uiso 1 1 calc R
O4 O 0.5868(6) 0.0130(12) 1.6545(6) 0.225(5) Uani 1 1 d .
H4 H 0.6231 0.0555 1.6458 0.338 Uiso 1 1 calc R
C1 C 0.7500 -0.0765(7) 0.8621(5) 0.055(2) Uani 1 2 d S
C2 C 0.7079(5) -0.2500 0.7881(6) 0.067(2) Uani 1 2 d S
C3 C 0.6148(3) -0.0986(5) 0.8507(4) 0.0642(17) Uani 1 1 d .
H3A H 0.5851 -0.1202 0.7971 0.077 Uiso 1 1 calc R
H3B H 0.6167 -0.0134 0.8534 0.077 Uiso 1 1 calc R
C4 C 0.5796(3) -0.0805(5) 1.0163(4) 0.0575(15) Uani 1 1 d .
C5 C 0.5335(4) -0.2500 0.9413(6) 0.060(2) Uani 1 2 d S
C6 C 0.5093(4) -0.2500 1.0410(7) 0.063(2) Uani 1 2 d S
H6 H 0.4547 -0.2500 1.0462 0.076 Uiso 1 2 calc SR
C7 C 0.5316(3) -0.1002(5) 1.1740(5) 0.0629(16) Uani 1 1 d .
H7A H 0.5342 -0.0149 1.1728 0.075 Uiso 1 1 calc R
H7B H 0.4818 -0.1214 1.1945 0.075 Uiso 1 1 calc R
C8 C 0.6436(3) -0.0791(5) 1.2674(4) 0.0529(14) Uani 1 1 d .
C9 C 0.5748(5) -0.2500 1.2953(6) 0.061(2) Uani 1 2 d S
H9 H 0.5280 -0.2500 1.3305 0.073 Uiso 1 2 calc SR
C10 C 0.6437(4) -0.2500 1.3607(5) 0.054(2) Uani 1 2 d S
C11 C 0.7500 -0.0979(7) 1.3752(6) 0.062(2) Uani 1 2 d S
H11A H 0.7500 -0.1177 1.4406 0.074 Uiso 1 2 calc SR
H11B H 0.7500 -0.0128 1.3700 0.074 Uiso 1 2 calc SR
C12 C 0.6862(15) -0.2500 0.6935(12) 0.091(7) Uani 0.50 2 d SP
H12A H 0.7010 -0.3228 0.6652 0.136 Uiso 0.25 1 calc PR
H12B H 0.7099 -0.1856 0.6620 0.136 Uiso 0.25 1 calc PR
H12C H 0.6330 -0.2416 0.6893 0.136 Uiso 0.25 1 calc PR
C13 C 0.4708(5) -0.2500 0.8678(7) 0.083(3) Uani 1 2 d S
H13A H 0.4425 -0.3215 0.8727 0.125 Uiso 0.50 1 calc PR
H13B H 0.4923 -0.2446 0.8070 0.125 Uiso 0.50 1 calc PR
H13C H 0.4384 -0.1839 0.8781 0.125 Uiso 0.50 1 calc PR
C14 C 0.6243(7) -0.2500 1.4600(7) 0.091(3) Uani 1 2 d S
H14A H 0.5989 -0.3218 1.4752 0.136 Uiso 0.50 1 calc PR
H14B H 0.5924 -0.1843 1.4732 0.136 Uiso 0.50 1 calc PR
H14C H 0.6691 -0.2439 1.4963 0.136 Uiso 0.50 1 calc PR
N1 N 0.6894(3) -0.1425(4) 0.8379(3) 0.0574(13) Uani 1 1 d .
N2 N 0.5775(3) -0.1416(4) 0.9338(4) 0.0634(14) Uani 1 1 d .
N3 N 0.5414(3) -0.1429(4) 1.0806(3) 0.0593(13) Uani 1 1 d .
N4 N 0.5832(2) -0.1415(4) 1.2403(3) 0.0570(13) Uani 1 1 d .
N5 N 0.6823(3) -0.1438(4) 1.3328(3) 0.0543(12) Uani 1 1 d .
O1 O 0.7500 0.0197(5) 0.8956(4) 0.0646(15) Uani 1 2 d S
O2 O 0.6081(2) 0.0159(3) 1.0279(3) 0.0714(13) Uani 1 1 d .
O3 O 0.6611(2) 0.0201(3) 1.2397(3) 0.0652(12) Uani 1 1 d .

loop_
_atom_site_aniso_label
_atom_site_aniso_U_11
_atom_site_aniso_U_22
_atom_site_aniso_U_33
_atom_site_aniso_U_23
_atom_site_aniso_U_13
_atom_site_aniso_U_12
C15 0.125(8) 0.124(7) 0.073(6) 0.017(5) 0.007(5) 0.015(7)
C16 0.121(7) 0.082(5) 0.100(6) 0.019(4) 0.037(6) 0.004(5)
C17 0.123(7) 0.080(5) 0.070(5) 0.013(4) 0.023(5) 0.024(5)
O4 0.209(10) 0.330(14) 0.136(7) 0.089(8) -0.011(7) -0.010(9)
C1 0.072(5) 0.033(4) 0.061(5) 0.002(4) 0.000 0.000
C2 0.085(5) 0.047(5) 0.070(5) 0.000 -0.012(4) 0.000
C3 0.076(4) 0.039(3) 0.078(4) 0.004(3) -0.024(3) 0.006(3)
C4 0.046(3) 0.040(3) 0.086(4) -0.003(3) -0.012(3) 0.009(3)
C5 0.046(4) 0.045(4) 0.090(6) 0.000 -0.007(4) 0.000
C6 0.043(4) 0.039(4) 0.108(7) 0.000 -0.002(4) 0.000
C7 0.043(3) 0.042(3) 0.103(5) 0.010(3) 0.002(3) 0.010(2)
C8 0.055(3) 0.039(3) 0.065(3) -0.008(3) 0.012(3) 0.001(2)
C9 0.064(5) 0.038(4) 0.081(5) 0.000 0.032(4) 0.000
C10 0.066(5) 0.044(4) 0.053(4) 0.000 0.013(4) 0.000
C11 0.086(6) 0.036(4) 0.064(5) -0.003(4) 0.000 0.000
C12 0.19(2) 0.025(8) 0.060(11) 0.000 0.030(12) 0.000
C13 0.070(6) 0.092(7) 0.088(7) 0.000 -0.005(5) 0.000
C14 0.112(8) 0.069(6) 0.092(7) 0.000 0.020(6) 0.000
N1 0.063(3) 0.043(3) 0.067(3) -0.001(2) -0.014(2) 0.004(2)
N2 0.057(3) 0.045(3) 0.088(4) -0.003(2) -0.020(3) -0.003(2)
N3 0.053(3) 0.039(2) 0.086(4) -0.004(2) -0.003(2) -0.004(2)
N4 0.054(3) 0.040(3) 0.077(3) -0.005(2) 0.009(2) -0.001(2)
N5 0.063(3) 0.037(2) 0.062(3) 0.001(2) 0.001(2) -0.004(2)
O1 0.073(4) 0.037(3) 0.083(4) 0.000(3) 0.000 0.000
O2 0.067(3) 0.043(2) 0.104(3) -0.013(2) -0.004(2) -0.008(2)
O3 0.067(3) 0.043(2) 0.085(3) 0.0090(19) -0.001(2) -0.0041(18)

loop_
_atom_type_symbol
_atom_type_description
_atom_type_scat_dispersion_real
_atom_type_scat_dispersion_imag
_atom_type_scat_source
C C 0.0033 0.0016 'International Tables Vol C Tables 4.2.6.8 and 6.1.1.4'
H H 0.0000 0.0000 'International Tables Vol C Tables 4.2.6.8 and 6.1.1.4'
N N 0.0061 0.0033 'International Tables Vol C Tables 4.2.6.8 and 6.1.1.4'
O O 0.0106 0.0060 'International Tables Vol C Tables 4.2.6.8 and 6.1.1.4'

loop_
_geom_angle_atom_site_label_1
_geom_angle_atom_site_label_2
_geom_angle_atom_site_label_3
_geom_angle
_geom_angle_site_symmetry_1
_geom_angle_site_symmetry_3
O4 C15 C17 116.9(9) . 5_658
O4 C15 C16 124.4(12) . .
C17 C15 C16 118.7(9) 5_658 .
C17 C16 C15 120.9(8) . .
C17 C16 H16 119.6 . .
C15 C16 H16 119.6 . .
C15 C17 C16 120.3(8) 5_658 .
C15 C17 H17 119.9 5_658 .
C16 C17 H17 119.9 . .
C15 O4 H4 109.5 . .
O1 C1 N1 127.3(3) . .
O1 C1 N1 127.3(3) . 7_755
N1 C1 N1 105.4(6) . 7_755
C12 C2 N1 114.3(6) . .
C12 C2 N1 114.3(6) . 8
N1 C2 N1 114.2(7) . 8
C12 C2 C2 105.9(11) . 2_645
N1 C2 C2 103.2(4) . 2_645
N1 C2 C2 103.2(4) 8 2_645
N1 C3 N2 114.6(4) . .
N1 C3 H3A 108.6 . .
N2 C3 H3A 108.6 . .
N1 C3 H3B 108.6 . .
N2 C3 H3B 108.6 . .
H3A C3 H3B 107.6 . .
O2 C4 N3 126.0(6) . .
O2 C4 N2 125.6(6) . .
N3 C4 N2 108.3(5) . .
N2 C5 N2 114.3(6) . 8
N2 C5 C6 103.1(5) . .
N2 C5 C6 103.1(5) 8 .
N2 C5 C13 109.9(5) . .
N2 C5 C13 109.9(5) 8 .
C6 C5 C13 116.4(7) . .
N3 C6 N3 112.7(6) . 8
N3 C6 C5 105.1(5) . .
N3 C6 C5 105.1(5) 8 .
N3 C6 H6 111.2 . .
N3 C6 H6 111.2 8 .
C5 C6 H6 111.2 . .
N4 C7 N3 116.2(4) . .
N4 C7 H7A 108.2 . .
N3 C7 H7A 108.2 . .
N4 C7 H7B 108.2 . .
N3 C7 H7B 108.2 . .
H7A C7 H7B 107.4 . .
O3 C8 N4 126.0(5) . .
O3 C8 N5 125.3(5) . .
N4 C8 N5 108.6(5) . .
N4 C9 N4 113.6(6) . 8
N4 C9 C10 104.2(4) . .
N4 C9 C10 104.2(4) 8 .
N4 C9 H9 111.5 . .
N4 C9 H9 111.5 8 .
C10 C9 H9 111.5 . .
N5 C10 N5 112.9(6) . 8
N5 C10 C14 112.5(4) . .
N5 C10 C14 112.5(4) 8 .
N5 C10 C9 102.2(4) . .
N5 C10 C9 102.2(4) 8 .
C14 C10 C9 113.7(7) . .
N5 C11 N5 113.0(6) . 7_755
N5 C11 H11A 109.0 . .
N5 C11 H11A 109.0 7_755 .
N5 C11 H11B 109.0 . .
N5 C11 H11B 109.0 7_755 .
H11A C11 H11B 107.8 . .
C2 C12 H12A 109.5 . .
C2 C12 H12B 109.5 . .
H12A C12 H12B 109.5 . .
C2 C12 H12C 109.5 . .
H12A C12 H12C 109.5 . .
H12B C12 H12C 109.5 . .
C5 C13 H13A 109.5 . .
C5 C13 H13B 109.5 . .
H13A C13 H13B 109.5 . .
C5 C13 H13C 109.5 . .
H13A C13 H13C 109.5 . .
H13B C13 H13C 109.5 . .
C10 C14 H14A 109.5 . .
C10 C14 H14B 109.5 . .
H14A C14 H14B 109.5 . .
C10 C14 H14C 109.5 . .
H14A C14 H14C 109.5 . .
H14B C14 H14C 109.5 . .
C1 N1 C3 121.0(4) . .
C1 N1 C2 114.0(5) . .
C3 N1 C2 124.5(5) . .
C4 N2 C3 121.9(5) . .
C4 N2 C5 112.0(6) . .
C3 N2 C5 126.1(5) . .
C4 N3 C7 121.7(5) . .
C4 N3 C6 111.6(5) . .
C7 N3 C6 126.6(6) . .
C8 N4 C7 123.1(5) . .
C8 N4 C9 111.4(5) . .
C7 N4 C9 125.2(5) . .
C8 N5 C10 113.2(5) . .
C8 N5 C11 120.9(5) . .
C10 N5 C11 125.5(6) . .

loop_
_geom_bond_atom_site_label_1
_geom_bond_atom_site_label_2
_geom_bond_distance
_geom_bond_site_symmetry_2
C15 O4 1.346(13) .
C15 C17 1.352(13) 5_658
C15 C16 1.374(11) .
C16 C17 1.364(12) .
C16 H16 0.9300 .
C17 C15 1.352(13) 5_658
C17 H17 0.9300 .
O4 H4 0.8200 .
C1 O1 1.195(9) .
C1 N1 1.366(6) .
C1 N1 1.366(6) 7_755
C2 C12 1.42(2) .
C2 N1 1.454(6) .
C2 N1 1.454(6) 8
C2 C2 1.508(18) 2_645
C3 N1 1.438(8) .
C3 N2 1.455(8) .
C3 H3A 0.9700 .
C3 H3B 0.9700 .
C4 O2 1.220(6) .
C4 N3 1.353(7) .
C4 N2 1.378(7) .
C5 N2 1.466(6) .
C5 N2 1.466(6) 8
C5 C6 1.502(13) .
C5 C13 1.544(13) .
C6 N3 1.463(7) .
C6 N3 1.463(7) 8
C6 H6 0.9800 .
C7 N4 1.410(7) .
C7 N3 1.442(8) .
C7 H7A 0.9700 .
C7 H7B 0.9700 .
C8 O3 1.237(6) .
C8 N4 1.352(7) .
C8 N5 1.382(7) .
C9 N4 1.473(6) .
C9 N4 1.473(6) 8
C9 C10 1.554(12) .
C9 H9 0.9800 .
C10 N5 1.448(6) .
C10 N5 1.448(6) 8
C10 C14 1.472(12) .
C11 N5 1.455(6) .
C11 N5 1.455(6) 7_755
C11 H11A 0.9700 .
C11 H11B 0.9700 .
C12 H12A 0.9600 .
C12 H12B 0.9600 .
C12 H12C 0.9600 .
C13 H13A 0.9600 .
C13 H13B 0.9600 .
C13 H13C 0.9600 .
C14 H14A 0.9600 .
C14 H14B 0.9600 .
C14 H14C 0.9600 .

loop_
_platon_squeeze_void_nr
_platon_squeeze_void_average_x
_platon_squeeze_void_average_y
_platon_squeeze_void_average_z
_platon_squeeze_void_volume
_platon_squeeze_void_count_electrons
_platon_squeeze_void_content
1 0.750 0.250 0.587 282 101 ' '
2 0.250 0.250 0.912 60 11 ' '
3 0.250 0.750 0.393 278 101 ' '
4 0.750 0.750 0.088 56 10 ' '
